data_1540595
loop_
_publ_author_name
'Kong, Jongrock'
'McLaughlin, Mark'
'Belyk, Kevin'
'Mondschein, Ryan'

_publ_section_title
;
 Enantioselective Rh(I)-Catalyzed Addition of Arylboronic Acids to Cyclic
 Ketimines.
;
_journal_issue 22
_journal_name_full 'Organic letters'
_journal_page_first 5520
_journal_page_last 5523
_journal_paper_doi 10.1021/acs.orglett.5b02032
_journal_volume 17
_journal_year 2015
_chemical_absolute_configuration ad
_chemical_formula_moiety 'C15 H15 N O4 S'
_chemical_formula_structural 'C15 H15 N O4 S'
_chemical_formula_sum 'C15 H15 N O4 S'
_chemical_formula_weight 305.350
_chemical_name_systematic
;
(S)-4-(4-methoxyphenyl)-4-phenyl-1,2,3-oxathiazolidine 2,2-dioxide
;
_space_group_IT_number 19
_symmetry_cell_setting orthorhombic
_symmetry_Int_Tables_number 19
_symmetry_space_group_name_Hall 'P 2ac 2ab'
_symmetry_space_group_name_H-M 'P 21 21 21'
_atom_sites_solution_hydrogens geom
_atom_sites_solution_primary direct
_atom_sites_solution_secondary difmap
_audit_conform_dict_name cif_core.dic
_audit_conform_dict_version 2.1
_audit_creation_date 2013-08-16
_audit_creation_method 'merge of exptl & shelxl CIFs via mrlcif'
_cell_angle_alpha 90.00
_cell_angle_beta 90.00
_cell_angle_gamma 90.00
_cell_formula_units_Z 4
_cell_length_a 8.1024(11)
_cell_length_b 11.3536(15)
_cell_length_c 14.828(2)
_cell_measurement_radiation 'Cu K\a'
_cell_measurement_reflns_used 8635
_cell_measurement_temperature 100
_cell_measurement_theta_max 66.2212
_cell_measurement_theta_min 2.9801
_cell_volume 1364.0(3)
_computing_cell_refinement 'SAINT V7.68A'
_computing_data_collection 'SAINT V7.68A'
_computing_data_reduction 'SAINT V7.68A'
_computing_molecular_graphics
;
ORTEP3 (Johnson,2000), PLATON (Spek,1990),
PSPLUTO (local version of Motherwell's program)
;
_computing_publication_material 'locally developed programs'
_computing_structure_refinement 'SHELXL-97 (Sheldrick, 1997)'
_computing_structure_solution 'SHELXS-97 (Sheldrick, 1990)'
_diffrn_ambient_environment 'N2 gas'
_diffrn_ambient_temperature 100
_diffrn_detector CCD
_diffrn_detector_area_resol_mean 8.333
_diffrn_detector_type 'Bruker APEXII'
_diffrn_measured_fraction_theta_full 0.976
_diffrn_measured_fraction_theta_max 0.976
_diffrn_measurement_device_details
;
crystal to CCD distance 5.5000 cm
 generator setting 45.00 KV, 0.65 ma
 frame size 512 pixels square
;
_diffrn_measurement_device_type 'Bruker \k-geometry diffractometer'
_diffrn_measurement_method 'omega, phi oscillation scans'
_diffrn_measurement_specimen_support 'micromount / oil'
_diffrn_radiation_collimation '0.1mm pinhole'
_diffrn_radiation_monochromator 'focusing mirrors'
_diffrn_radiation_probe x-ray
_diffrn_radiation_type 'Cu K\a'
_diffrn_radiation_wavelength 1.54184
_diffrn_reflns_av_R_equivalents 0.0229
_diffrn_reflns_av_sigmaI/netI 0.0220
_diffrn_reflns_limit_h_max 9
_diffrn_reflns_limit_h_min -9
_diffrn_reflns_limit_k_max 13
_diffrn_reflns_limit_k_min -10
_diffrn_reflns_limit_l_max 16
_diffrn_reflns_limit_l_min -17
_diffrn_reflns_number 9363
_diffrn_reflns_theta_full 66.63
_diffrn_reflns_theta_max 66.63
_diffrn_reflns_theta_min 4.91
_diffrn_source 'sealed-tube X-ray generator'
_diffrn_source_power 0.65
_diffrn_source_size 'micro-focus filament'
_diffrn_source_target Cu
_diffrn_source_type Bruker
_diffrn_source_voltage 45.00
_exptl_absorpt_coefficient_mu 2.2630
_exptl_absorpt_correction_T_max 0.9031
_exptl_absorpt_correction_T_min 0.788288897
_exptl_absorpt_correction_type multi-scan
_exptl_absorpt_process_details 'SADABS - Bruker'
_exptl_crystal_colour colourless
_exptl_crystal_density_diffrn 1.487
_exptl_crystal_density_method none
_exptl_crystal_description prismatic
_exptl_crystal_F_000 640
_exptl_crystal_recrystallization_method
;
Crystallized from 2-Me-THF by evaporation
;
_exptl_crystal_size_max 0.242
_exptl_crystal_size_mid 0.139
_exptl_crystal_size_min 0.046
_refine_diff_density_max 0.129
_refine_diff_density_min -0.281
_refine_diff_density_rms 0.040
_refine_ls_abs_structure_details
'Flack H D (1983), Acta Cryst. A39, 876-881; Hooft, Straver, and Spek J. Appl. Cryst. (2008) 41, 96-103'
_refine_ls_abs_structure_Flack 0.039(14)
_refine_ls_extinction_method none
_refine_ls_goodness_of_fit_ref 1.032
_refine_ls_hydrogen_treatment constr
_refine_ls_matrix_type full
_refine_ls_number_parameters 191
_refine_ls_number_reflns 2242
_refine_ls_number_restraints 0
_refine_ls_restrained_S_all 1.032
_refine_ls_R_factor_all 0.0220
_refine_ls_R_factor_gt 0.0218
_refine_ls_shift/su_max 0.003
_refine_ls_shift/su_mean 0.000
_refine_ls_structure_factor_coef Fsqd
_refine_ls_weighting_details 'calc w=1/[\s^2^(Fo^2^)+(0.0338P)^2^+0.3407P] where P=(Fo^2^+2Fc^2^)/3'
_refine_ls_weighting_scheme calc
_refine_ls_wR_factor_gt 0.0582
_refine_ls_wR_factor_ref 0.0588
_reflns_number_gt 2219
_reflns_number_total 2242
_reflns_threshold_expression >2sigma(I)
_cod_data_source_file ol5b02032_si_002.cif
_cod_data_source_block MDI020
_cod_depositor_comments
;
The following automatic conversions were performed:

'_diffrn_radiation_probe' value 'X-ray' changed to 'x-ray' according
to
/usr/data/users/saulius/crontab/automatic-downloads/current/ACS/lib/dictionaries/cif_core.dic
dictionary named 'cif_core.dic' version 2.4.2 from 2011-04-26.

Automatic conversion script
Id: cif_fix_values 4268 2015-11-12 08:31:59Z antanas 
;
_cod_original_cell_volume 1364.1(3)
_cod_database_code 1540595
_exptl_absorpt_sadabs_ratio_mrl 0.87287
_cell_formula_units_zprime_mrl 1
_diffrn_detector_slit_type_mrl none
_diffrn_detector_to_crystal_mrl '5.5000 cm'
_diffrn_reflns_numb_unique_mrl 2242
_refine_atoms_aniso_mrl 21
_refine_atoms_nonh_mrl 21
_refine_atoms_total_mrl 36
_refine_diff_density_near_model_atom '0.76 A from C9'
_refine_ls_abs_structure_hooft_mrl 0.048(6)

loop_
_symmetry_equiv_pos_site_id
_symmetry_equiv_pos_as_xyz
1 x,y,z
2 1/2-x,-y,1/2+z
3 1/2+x,1/2-y,-z
4 -x,1/2+y,1/2-z

loop_
_atom_site_label
_atom_site_chemical_conn_number
_atom_site_type_symbol
_atom_site_occupancy
_atom_site_fract_x
_atom_site_fract_y
_atom_site_fract_z
_atom_site_U_iso_or_equiv
_atom_site_adp_type
_atom_site_calc_flag
_atom_site_refinement_flags
_atom_site_symmetry_multiplicity
C1 1 C 1 0.27758(19) 0.09768(13) 0.15296(10) 0.0155(3) Uani d . 1
C2 2 C 1 0.29387(19) 0.00519(13) 0.07855(10) 0.0154(3) Uani d . 1
C3 3 C 1 0.19042(19) -0.09186(14) 0.07374(11) 0.0169(3) Uani d . 1
H3 4 H 1 0.1063 -0.1014 0.1178 0.020 Uiso calc R 1
C4 5 C 1 0.20711(19) -0.17563(14) 0.00573(11) 0.0180(3) Uani d . 1
H4 6 H 1 0.1354 -0.2417 0.0035 0.022 Uiso calc R 1
C5 7 C 1 0.32943(19) -0.16150(13) -0.05862(11) 0.0172(3) Uani d . 1
C6 8 C 1 0.43677(18) -0.06616(14) -0.05355(11) 0.0179(3) Uani d . 1
H6 9 H 1 0.5216 -0.0571 -0.0972 0.021 Uiso calc R 1
C7 10 C 1 0.42011(19) 0.01531(14) 0.01488(11) 0.0175(3) Uani d . 1
H7 11 H 1 0.4955 0.0792 0.0187 0.021 Uiso calc R 1
C8 12 C 1 0.2525(2) -0.33838(13) -0.13678(12) 0.0243(4) Uani d . 1
H8A 13 H 1 0.2697 -0.3869 -0.0830 0.036 Uiso calc R 1
H8B 14 H 1 0.2822 -0.3837 -0.1906 0.036 Uiso calc R 1
H8C 15 H 1 0.1362 -0.3151 -0.1404 0.036 Uiso calc R 1
C9 16 C 1 0.39850(19) 0.07424(13) 0.22934(10) 0.0155(3) Uani d . 1
C10 17 C 1 0.36158(19) -0.01356(13) 0.29225(11) 0.0167(3) Uani d . 1
H10 18 H 1 0.2645 -0.0596 0.2854 0.020 Uiso calc R 1
C11 19 C 1 0.46561(18) -0.03357(13) 0.36430(11) 0.0179(3) Uani d . 1
H11 20 H 1 0.4381 -0.0919 0.4077 0.022 Uiso calc R 1
C12 21 C 1 0.61010(19) 0.03078(13) 0.37386(11) 0.0204(3) Uani d . 1
H12 22 H 1 0.6814 0.0164 0.4235 0.024 Uiso calc R 1
C13 23 C 1 0.6499(2) 0.11602(14) 0.31068(11) 0.0211(4) Uani d . 1
H13 24 H 1 0.7492 0.1598 0.3167 0.025 Uiso calc R 1
C14 25 C 1 0.54435(18) 0.13765(14) 0.23826(11) 0.0188(3) Uani d . 1
H14 26 H 1 0.5722 0.1959 0.1949 0.023 Uiso calc R 1
C15 27 C 1 0.28958(19) 0.22315(13) 0.11422(11) 0.0181(3) Uani d . 1
H15A 28 H 1 0.3067 0.2816 0.1629 0.022 Uiso calc R 1
H15B 29 H 1 0.3815 0.2293 0.0705 0.022 Uiso calc R 1
N1 30 N 1 0.10609(16) 0.09767(11) 0.19180(9) 0.0160(3) Uani d . 1
H1 31 H 1 0.1089 0.1272 0.2543 0.019 Uiso d R 1
O1 32 O 1 0.13084(14) 0.24135(10) 0.06986(7) 0.0206(3) Uani d . 1
O2 33 O 1 -0.08354(14) 0.27206(10) 0.18758(8) 0.0246(3) Uani d . 1
O3 34 O 1 -0.11672(15) 0.12321(10) 0.07016(8) 0.0241(3) Uani d . 1
O4 35 O 1 0.35398(13) -0.23493(9) -0.13143(8) 0.0204(2) Uani d . 1
S1 36 S 1 -0.01132(4) 0.18541(3) 0.13041(2) 0.01726(11) Uani d . 1

loop_
_atom_site_aniso_label
_atom_site_aniso_U_11
_atom_site_aniso_U_22
_atom_site_aniso_U_33
_atom_site_aniso_U_23
_atom_site_aniso_U_13
_atom_site_aniso_U_12
C1 0.0145(7) 0.0154(7) 0.0166(8) 0.0028(6) 0.0009(6) -0.0008(6)
C2 0.0160(8) 0.0167(7) 0.0137(8) 0.0019(6) -0.0017(6) 0.0025(6)
C3 0.0158(8) 0.0180(7) 0.0170(8) 0.0024(6) 0.0023(6) 0.0005(6)
C4 0.0181(8) 0.0152(7) 0.0206(8) 0.0027(7) -0.0015(7) -0.0016(6)
C5 0.0199(8) 0.0160(8) 0.0156(8) -0.0001(6) -0.0019(6) 0.0058(6)
C6 0.0155(7) 0.0230(8) 0.0151(8) 0.0034(7) 0.0023(6) 0.0023(6)
C7 0.0154(8) 0.0178(7) 0.0193(8) 0.0027(7) -0.0009(6) -0.0011(6)
C8 0.0321(9) 0.0182(8) 0.0225(9) -0.0020(7) -0.0030(8) -0.0006(7)
C9 0.0172(7) 0.0147(7) 0.0147(7) -0.0026(6) 0.0011(6) 0.0028(6)
C10 0.0160(8) 0.0148(7) 0.0194(8) -0.0013(6) 0.0018(6) 0.0012(6)
C11 0.0194(8) 0.0169(7) 0.0175(8) 0.0018(7) 0.0045(7) 0.0047(6)
C12 0.0204(8) 0.0237(7) 0.0170(8) -0.0018(7) -0.0018(7) 0.0050(6)
C13 0.0175(8) 0.0227(8) 0.0231(9) -0.0025(7) -0.0010(7) -0.0018(7)
C14 0.0196(8) 0.0174(7) 0.0196(8) 0.0030(7) 0.0017(7) -0.0004(6)
C15 0.0173(8) 0.0173(7) 0.0198(8) 0.0021(7) 0.0003(6) 0.0001(6)
N1 0.0164(6) 0.0181(6) 0.0135(6) 0.0012(5) 0.0008(5) 0.0027(5)
O1 0.0203(6) 0.0221(6) 0.0195(6) 0.0079(5) 0.0003(5) 0.0030(5)
O2 0.0285(7) 0.0224(6) 0.0229(6) 0.0016(5) 0.0030(5) 0.0097(5)
O3 0.0241(6) 0.0284(6) 0.0197(6) 0.0023(5) -0.0048(5) -0.0003(5)
O4 0.0250(6) 0.0187(5) 0.0176(5) -0.0026(5) 0.0014(5) 0.0014(4)
S1 0.01744(19) 0.01833(18) 0.0160(2) 0.00257(15) 0.00017(15) 0.00370(14)

loop_
_atom_type_symbol
_atom_type_description
_atom_type_scat_dispersion_real
_atom_type_scat_dispersion_imag
_atom_type_scat_source
C C 0.0181 0.0091 'International Tables Vol C Tables 4.2.6.8 and 6.1.1.4'
H H 0.0000 0.0000 'International Tables Vol C Tables 4.2.6.8 and 6.1.1.4'
N N 0.0311 0.0180 'International Tables Vol C Tables 4.2.6.8 and 6.1.1.4'
O O 0.0492 0.0322 'International Tables Vol C Tables 4.2.6.8 and 6.1.1.4'
S S 0.3331 0.5567 'International Tables Vol C Tables 4.2.6.8 and 6.1.1.4'

loop_
_geom_angle_atom_site_label_1
_geom_angle_atom_site_label_2
_geom_angle_atom_site_label_3
_geom_angle
_geom_angle_publ_flag
O1 S1 O2 110.93(6) yes
O1 S1 O3 106.14(6) yes
O1 S1 N1 97.74(6) yes
O2 S1 O3 118.02(7) yes
O2 S1 N1 108.98(7) yes
O3 S1 N1 113.10(7) yes
S1 O1 C15 109.08(9) yes
C5 O4 C8 117.09(12) yes
S1 N1 C1 108.73(10) yes
S1 N1 H1 109.00 ?
C1 N1 H1 110.00 ?
N1 C1 C15 101.62(12) yes
N1 C1 C2 110.86(12) yes
N1 C1 C9 108.06(12) yes
C9 C1 C15 113.53(12) ?
C2 C1 C9 111.20(12) ?
C2 C1 C15 111.16(12) ?
C1 C2 C3 122.06(14) ?
C1 C2 C7 119.64(13) ?
C3 C2 C7 118.26(14) ?
C2 C3 C4 121.42(14) ?
C3 C4 C5 119.29(14) ?
C4 C5 C6 120.03(15) ?
O4 C5 C6 115.02(14) yes
O4 C5 C4 124.94(14) yes
C5 C6 C7 120.03(14) ?
C2 C7 C6 120.91(14) ?
C1 C9 C14 121.86(13) ?
C1 C9 C10 118.94(13) ?
C10 C9 C14 119.20(14) ?
C9 C10 C11 120.23(14) ?
C10 C11 C12 120.53(14) ?
C11 C12 C13 119.70(15) ?
C12 C13 C14 120.07(15) ?
C9 C14 C13 120.23(15) ?
O1 C15 C1 104.10(12) yes
C2 C3 H3 119.00 ?
C4 C3 H3 119.00 ?
C3 C4 H4 120.00 ?
C5 C4 H4 120.00 ?
C5 C6 H6 120.00 ?
C7 C6 H6 120.00 ?
C2 C7 H7 120.00 ?
C6 C7 H7 120.00 ?
O4 C8 H8A 109.00 ?
O4 C8 H8B 110.00 ?
O4 C8 H8C 109.00 ?
H8A C8 H8B 109.00 ?
H8A C8 H8C 109.00 ?
H8B C8 H8C 109.00 ?
C9 C10 H10 120.00 ?
C11 C10 H10 120.00 ?
C10 C11 H11 120.00 ?
C12 C11 H11 120.00 ?
C11 C12 H12 120.00 ?
C13 C12 H12 120.00 ?
C12 C13 H13 120.00 ?
C14 C13 H13 120.00 ?
C9 C14 H14 120.00 ?
C13 C14 H14 120.00 ?
O1 C15 H15A 111.00 ?
O1 C15 H15B 111.00 ?
C1 C15 H15A 111.00 ?
C1 C15 H15B 111.00 ?
H15A C15 H15B 109.00 ?

loop_
_geom_bond_atom_site_label_1
_geom_bond_atom_site_label_2
_geom_bond_distance
_geom_bond_publ_flag
S1 O1 1.5926(12) yes
S1 O2 1.4244(12) yes
S1 O3 1.4234(12) yes
S1 N1 1.6511(13) yes
O1 C15 1.4593(19) yes
O4 C5 1.3785(19) yes
O4 C8 1.4359(19) yes
N1 C1 1.504(2) yes
N1 H1 0.9900 ?
C1 C9 1.521(2) ?
C1 C15 1.539(2) ?
C1 C2 1.529(2) ?
C2 C3 1.386(2) ?
C2 C7 1.397(2) ?
C3 C4 1.393(2) ?
C4 C5 1.385(2) ?
C5 C6 1.391(2) ?
C6 C7 1.380(2) ?
C9 C14 1.390(2) ?
C9 C10 1.398(2) ?
C10 C11 1.380(2) ?
C11 C12 1.387(2) ?
C12 C13 1.385(2) ?
C13 C14 1.395(2) ?
C3 H3 0.9500 ?
C4 H4 0.9500 ?
C6 H6 0.9500 ?
C7 H7 0.9500 ?
C8 H8A 0.9800 ?
C8 H8B 0.9800 ?
C8 H8C 0.9800 ?
C10 H10 0.9500 ?
C11 H11 0.9500 ?
C12 H12 0.9500 ?
C13 H13 0.9500 ?
C14 H14 0.9500 ?
C15 H15A 0.9900 ?
C15 H15B 0.9900 ?

loop_
_geom_torsion_atom_site_label_1
_geom_torsion_atom_site_label_2
_geom_torsion_atom_site_label_3
_geom_torsion_atom_site_label_4
_geom_torsion
O2 S1 O1 C15 94.87(10)
O3 S1 O1 C15 -135.78(10)
N1 S1 O1 C15 -18.93(10)
O1 S1 N1 C1 -8.82(10)
O2 S1 N1 C1 -124.16(10)
O3 S1 N1 C1 102.46(10)
S1 O1 C15 C1 39.74(13)
C8 O4 C5 C6 176.48(13)
C8 O4 C5 C4 -4.9(2)
S1 N1 C1 C15 31.32(13)
S1 N1 C1 C9 151.03(10)
S1 N1 C1 C2 -86.89(12)
C9 C1 C2 C3 97.03(17)
C9 C1 C2 C7 -80.57(17)
C15 C1 C2 C7 46.96(19)
N1 C1 C9 C10 43.52(18)
N1 C1 C2 C3 -23.2(2)
N1 C1 C2 C7 159.20(13)
C2 C1 C9 C14 101.67(16)
C15 C1 C9 C10 155.42(14)
C15 C1 C9 C14 -24.6(2)
N1 C1 C15 O1 -43.37(14)
C2 C1 C15 O1 74.62(15)
C9 C1 C15 O1 -159.13(12)
N1 C1 C9 C14 -136.46(14)
C2 C1 C9 C10 -78.35(17)
C15 C1 C2 C3 -135.44(15)
C3 C2 C7 C6 3.0(2)
C1 C2 C3 C4 -179.77(14)
C1 C2 C7 C6 -179.33(14)
C7 C2 C3 C4 -2.1(2)
C2 C3 C4 C5 -0.2(2)
C3 C4 C5 C6 1.7(2)
C3 C4 C5 O4 -176.90(14)
O4 C5 C6 C7 177.86(14)
C4 C5 C6 C7 -0.9(2)
C5 C6 C7 C2 -1.5(2)
C1 C9 C10 C11 -177.38(14)
C1 C9 C14 C13 178.12(14)
C10 C9 C14 C13 -1.9(2)
C14 C9 C10 C11 2.6(2)
C9 C10 C11 C12 -1.8(2)
C10 C11 C12 C13 0.2(2)
C11 C12 C13 C14 0.6(2)
C12 C13 C14 C9 0.3(2)
